data_4023530
loop_
_publ_author_name
'Gerald Schwab'
'Daniel Stern'
'Dietmar Stalke'

_publ_contact_author 'Prof. Dr. Dietmar Stalke'
_publ_contact_author_email dstalke@chemie.uni-goettingen.de
_publ_section_title
;
 Structural and Variable-Temperature NMR Studies of
 9-Diisopropylphosphanylanthracenes and
 9,10-Bis(diisopropylphosphanyl)anthracenes
 and Their Oxidation Products
;
_journal_name_full 'Journal of Organic Chemistry'
_journal_page_first 5242
_journal_page_last 5247
_journal_paper_doi 10.1021/jo800294e
_journal_volume 73
_journal_year 2008
_chemical_formula_sum 'C20 H23 P'
_chemical_formula_weight 294.35
_chemical_name_common iPr2P(C14H9)
_chemical_name_systematic 9-Diisopropylphosphanylanthracene
_space_group_IT_number 15
_symmetry_cell_setting monoclinic
_symmetry_space_group_name_Hall '-C 2yc'
_symmetry_space_group_name_H-M 'C 1 2/c 1'
_atom_sites_solution_hydrogens geom
_atom_sites_solution_primary direct
_atom_sites_solution_secondary difmap
_audit_creation_method SHELXL-97
_cell_angle_alpha 90.00
_cell_angle_beta 102.9650(10)
_cell_angle_gamma 90.00
_cell_formula_units_Z 8
_cell_length_a 33.822(4)
_cell_length_b 8.1720(9)
_cell_length_c 12.1131(13)
_cell_measurement_reflns_used 2441
_cell_measurement_temperature 100(2)
_cell_measurement_theta_max 26.79
_cell_measurement_theta_min 3.02
_cell_volume 3262.7(6)
_computing_cell_refinement 'SAINT V7.23A'
_computing_data_collection 'APEX2 v2.1-4'
_computing_data_reduction 'SAINT V7.23A'
_computing_molecular_graphics 'XP in SHELXTL ver. 6.12'
_computing_publication_material 'XP in SHELXTL ver. 6.12'
_computing_structure_refinement 'SHELXL in SHELXTL ver. 6.12'
_computing_structure_solution 'SHELXS in SHELXTL ver. 6.12'
_diffrn_ambient_temperature 100(2)
_diffrn_measured_fraction_theta_full 0.988
_diffrn_measured_fraction_theta_max 0.988
_diffrn_measurement_device_type 'Bruker Smart Apex II with D8-Goniometer'
_diffrn_measurement_method 'omega scans'
_diffrn_radiation_monochromator graphite
_diffrn_radiation_source 'fine-focus sealed tube'
_diffrn_radiation_type MoK\a
_diffrn_radiation_wavelength 0.71073
_diffrn_reflns_av_R_equivalents 0.0319
_diffrn_reflns_av_sigmaI/netI 0.0362
_diffrn_reflns_limit_h_max 42
_diffrn_reflns_limit_h_min -43
_diffrn_reflns_limit_k_max 10
_diffrn_reflns_limit_k_min 0
_diffrn_reflns_limit_l_max 15
_diffrn_reflns_limit_l_min 0
_diffrn_reflns_number 11153
_diffrn_reflns_theta_full 27.15
_diffrn_reflns_theta_max 27.15
_diffrn_reflns_theta_min 3.02
_exptl_absorpt_coefficient_mu 0.160
_exptl_absorpt_correction_T_max 0.99
_exptl_absorpt_correction_T_min 0.86
_exptl_absorpt_correction_type empirical
_exptl_absorpt_process_details SADABS-2004/1
_exptl_crystal_colour yellow
_exptl_crystal_density_diffrn 1.199
_exptl_crystal_density_method 'not measured'
_exptl_crystal_description block
_exptl_crystal_F_000 1264
_exptl_crystal_size_max 0.3
_exptl_crystal_size_mid 0.25
_exptl_crystal_size_min 0.2
_refine_diff_density_max 0.882
_refine_diff_density_min -0.267
_refine_diff_density_rms 0.058
_refine_ls_extinction_method none
_refine_ls_goodness_of_fit_ref 1.098
_refine_ls_hydrogen_treatment mixed
_refine_ls_matrix_type full
_refine_ls_number_parameters 194
_refine_ls_number_reflns 3586
_refine_ls_number_restraints 0
_refine_ls_restrained_S_all 1.098
_refine_ls_R_factor_all 0.0574
_refine_ls_R_factor_gt 0.0454
_refine_ls_shift/su_max 0.001
_refine_ls_shift/su_mean 0.000
_refine_ls_structure_factor_coef Fsqd
_refine_ls_weighting_details 'calc w=1/[\s^2^(Fo^2^)+(0.0656P)^2^+2.0867P] where P=(Fo^2^+2Fc^2^)/3'
_refine_ls_weighting_scheme calc
_refine_ls_wR_factor_gt 0.1199
_refine_ls_wR_factor_ref 0.1265
_reflns_number_gt 2875
_reflns_number_total 3586
_reflns_threshold_expression >2sigma(I)
_cod_data_source_file jo800294e-File001.cif
_cod_data_source_block 1a
_cod_original_sg_symbol_H-M 'C 2/c'
_cod_database_code 4023530

loop_
_symmetry_equiv_pos_as_xyz
'x, y, z'
'-x, y, -z+1/2'
'x+1/2, y+1/2, z'
'-x+1/2, y+1/2, -z+1/2'
'-x, -y, -z'
'x, -y, z-1/2'
'-x+1/2, -y+1/2, -z'
'x+1/2, -y+1/2, z-1/2'

loop_
_atom_site_label
_atom_site_type_symbol
_atom_site_fract_x
_atom_site_fract_y
_atom_site_fract_z
_atom_site_U_iso_or_equiv
_atom_site_adp_type
_atom_site_occupancy
_atom_site_symmetry_multiplicity
_atom_site_calc_flag
_atom_site_refinement_flags
_atom_site_disorder_assembly
_atom_site_disorder_group
C1 C 0.11326(5) 0.1629(2) 0.47167(14) 0.0166(4) Uani 1 1 d . . .
C2 C 0.11194(5) 0.2606(2) 0.37369(14) 0.0162(3) Uani 1 1 d . . .
C3 C 0.14456(5) 0.2699(2) 0.31615(15) 0.0194(4) Uani 1 1 d . . .
H3A H 0.1688 0.2105 0.3455 0.023 Uiso 1 1 calc R . .
C4 C 0.14194(5) 0.3607(2) 0.22103(15) 0.0211(4) Uani 1 1 d . . .
H4A H 0.1640 0.3617 0.1845 0.025 Uiso 1 1 calc R . .
C5 C 0.10656(5) 0.4546(2) 0.17506(15) 0.0211(4) Uani 1 1 d . . .
H5A H 0.1051 0.5177 0.1084 0.025 Uiso 1 1 calc R . .
C6 C 0.07512(5) 0.4531(2) 0.22729(15) 0.0193(4) Uani 1 1 d . . .
H6A H 0.0517 0.5170 0.1972 0.023 Uiso 1 1 calc R . .
C7 C 0.07644(5) 0.3570(2) 0.32702(14) 0.0173(4) Uani 1 1 d . . .
C8 C 0.04370(5) 0.3541(2) 0.37906(14) 0.0191(4) Uani 1 1 d . . .
H8A H 0.0208 0.4211 0.3498 0.023 Uiso 1 1 calc R . .
C9 C 0.04362(5) 0.2559(2) 0.47243(14) 0.0176(4) Uani 1 1 d . . .
C10 C 0.00871(5) 0.2499(2) 0.52089(15) 0.0208(4) Uani 1 1 d . . .
H10A H -0.0141 0.3167 0.4903 0.025 Uiso 1 1 calc R . .
C11 C 0.00778(5) 0.1501(2) 0.61000(15) 0.0235(4) Uani 1 1 d . . .
H11A H -0.0156 0.1469 0.6411 0.028 Uiso 1 1 calc R . .
C12 C 0.04181(5) 0.0507(2) 0.65634(15) 0.0227(4) Uani 1 1 d . . .
H12A H 0.0408 -0.0203 0.7177 0.027 Uiso 1 1 calc R . .
C13 C 0.07590(5) 0.0552(2) 0.61456(14) 0.0199(4) Uani 1 1 d . . .
H13A H 0.0985 -0.0107 0.6488 0.024 Uiso 1 1 calc R . .
C14 C 0.07865(5) 0.1573(2) 0.51987(14) 0.0166(4) Uani 1 1 d . . .
C15 C 0.15796(5) -0.1129(2) 0.42178(15) 0.0219(4) Uani 1 1 d . . .
H15A H 0.1567 -0.0489 0.3507 0.026 Uiso 1 1 calc R . .
C16 C 0.19674(6) -0.2156(2) 0.44707(17) 0.0294(4) Uani 1 1 d . . .
H16A H 0.1950 -0.3006 0.3891 0.044 Uiso 1 1 calc R . .
H16B H 0.2000 -0.2670 0.5217 0.044 Uiso 1 1 calc R . .
H16C H 0.2201 -0.1450 0.4467 0.044 Uiso 1 1 calc R . .
C17 C 0.12054(6) -0.2230(2) 0.40613(17) 0.0286(4) Uani 1 1 d . . .
H17A H 0.1204 -0.2996 0.3438 0.043 Uiso 1 1 calc R . .
H17B H 0.0960 -0.1554 0.3885 0.043 Uiso 1 1 calc R . .
H17C H 0.1213 -0.2843 0.4761 0.043 Uiso 1 1 calc R . .
C18 C 0.20376(5) 0.1580(2) 0.55853(15) 0.0213(4) Uani 1 1 d . . .
H18A H 0.2136 0.1576 0.4867 0.026 Uiso 1 1 calc R . .
C19 C 0.23578(5) 0.0791(3) 0.65400(16) 0.0285(4) Uani 1 1 d . . .
H19A H 0.2615 0.1386 0.6631 0.043 Uiso 1 1 calc R . .
H19B H 0.2398 -0.0353 0.6347 0.043 Uiso 1 1 calc R . .
H19C H 0.2265 0.0835 0.7250 0.043 Uiso 1 1 calc R . .
C20 C 0.19620(6) 0.3346(2) 0.59138(16) 0.0267(4) Uani 1 1 d . . .
H20A H 0.2220 0.3937 0.6104 0.040 Uiso 1 1 calc R . .
H20B H 0.1838 0.3340 0.6571 0.040 Uiso 1 1 calc R . .
H20C H 0.1779 0.3888 0.5276 0.040 Uiso 1 1 calc R . .
P1 P 0.156586(13) 0.03126(6) 0.54012(4) 0.01730(14) Uani 1 1 d . . .

loop_
_atom_site_aniso_label
_atom_site_aniso_U_11
_atom_site_aniso_U_22
_atom_site_aniso_U_33
_atom_site_aniso_U_23
_atom_site_aniso_U_13
_atom_site_aniso_U_12
C1 0.0160(8) 0.0133(8) 0.0193(8) -0.0014(6) 0.0012(6) 0.0007(6)
C2 0.0154(8) 0.0132(8) 0.0194(8) -0.0034(6) 0.0027(6) -0.0014(6)
C3 0.0178(8) 0.0166(9) 0.0235(9) -0.0010(7) 0.0044(7) 0.0008(7)
C4 0.0220(9) 0.0193(9) 0.0235(9) -0.0013(7) 0.0081(7) -0.0011(7)
C5 0.0268(9) 0.0165(9) 0.0191(9) 0.0012(7) 0.0033(7) -0.0011(7)
C6 0.0184(8) 0.0168(9) 0.0205(9) -0.0003(7) -0.0004(7) 0.0007(7)
C7 0.0176(8) 0.0140(8) 0.0183(8) -0.0027(6) 0.0000(6) -0.0004(6)
C8 0.0157(8) 0.0189(9) 0.0206(9) -0.0021(7) -0.0004(7) 0.0035(7)
C9 0.0163(8) 0.0177(9) 0.0179(8) -0.0047(7) 0.0019(6) -0.0006(6)
C10 0.0165(8) 0.0244(9) 0.0209(9) -0.0044(7) 0.0030(7) 0.0018(7)
C11 0.0201(9) 0.0297(10) 0.0220(9) -0.0063(8) 0.0076(7) -0.0025(7)
C12 0.0250(9) 0.0241(10) 0.0194(9) -0.0003(7) 0.0057(7) -0.0019(7)
C13 0.0211(9) 0.0200(9) 0.0181(9) 0.0004(7) 0.0034(7) 0.0005(7)
C14 0.0159(8) 0.0158(8) 0.0173(8) -0.0030(7) 0.0018(6) -0.0015(6)
C15 0.0264(9) 0.0174(9) 0.0218(9) 0.0001(7) 0.0053(7) 0.0029(7)
C16 0.0323(10) 0.0242(10) 0.0326(11) -0.0022(8) 0.0094(8) 0.0093(8)
C17 0.0312(10) 0.0231(10) 0.0298(10) -0.0039(8) 0.0031(8) -0.0038(8)
C18 0.0178(8) 0.0214(9) 0.0237(9) -0.0005(7) 0.0026(7) 0.0008(7)
C19 0.0187(9) 0.0351(11) 0.0287(10) 0.0007(9) -0.0011(7) 0.0044(8)
C20 0.0230(9) 0.0232(10) 0.0315(11) -0.0051(8) 0.0011(8) -0.0015(7)
P1 0.0159(2) 0.0173(2) 0.0185(2) 0.00114(17) 0.00335(17) 0.00243(17)

loop_
_atom_type_symbol
_atom_type_description
_atom_type_scat_dispersion_real
_atom_type_scat_dispersion_imag
_atom_type_scat_source
C C 0.0033 0.0016 'International Tables Vol C Tables 4.2.6.8 and 6.1.1.4'
H H 0.0000 0.0000 'International Tables Vol C Tables 4.2.6.8 and 6.1.1.4'
P P 0.1023 0.0942 'International Tables Vol C Tables 4.2.6.8 and 6.1.1.4'

loop_
_geom_angle_atom_site_label_1
_geom_angle_atom_site_label_2
_geom_angle_atom_site_label_3
_geom_angle
_geom_angle_site_symmetry_1
_geom_angle_site_symmetry_3
_geom_angle_publ_flag
C14 C1 C2 119.09(14) . . ?
C14 C1 P1 115.98(12) . . ?
C2 C1 P1 124.87(12) . . ?
C1 C2 C3 123.50(15) . . ?
C1 C2 C7 120.11(15) . . ?
C3 C2 C7 116.40(15) . . ?
C4 C3 C2 122.10(16) . . ?
C3 C4 C5 121.03(16) . . ?
C6 C5 C4 119.42(16) . . ?
C5 C6 C7 121.30(16) . . ?
C8 C7 C6 120.92(15) . . ?
C8 C7 C2 119.34(15) . . ?
C6 C7 C2 119.74(15) . . ?
C9 C8 C7 121.79(15) . . ?
C8 C9 C10 120.42(15) . . ?
C8 C9 C14 119.76(15) . . ?
C10 C9 C14 119.81(15) . . ?
C11 C10 C9 120.92(16) . . ?
C10 C11 C12 119.81(16) . . ?
C13 C12 C11 121.21(17) . . ?
C12 C13 C14 121.64(16) . . ?
C1 C14 C13 123.58(15) . . ?
C1 C14 C9 119.81(15) . . ?
C13 C14 C9 116.59(15) . . ?
C16 C15 C17 110.57(15) . . ?
C16 C15 P1 111.16(12) . . ?
C17 C15 P1 107.71(12) . . ?
C20 C18 C19 109.28(15) . . ?
C20 C18 P1 111.36(12) . . ?
C19 C18 P1 107.14(13) . . ?
C1 P1 C15 100.14(8) . . ?
C1 P1 C18 107.37(8) . . ?
C15 P1 C18 105.88(8) . . ?

loop_
_geom_bond_atom_site_label_1
_geom_bond_atom_site_label_2
_geom_bond_distance
_geom_bond_site_symmetry_2
_geom_bond_publ_flag
C1 C14 1.421(2) . ?
C1 C2 1.423(2) . ?
C1 P1 1.8565(17) . ?
C2 C3 1.433(2) . ?
C2 C7 1.442(2) . ?
C3 C4 1.357(2) . ?
C4 C5 1.425(2) . ?
C5 C6 1.354(2) . ?
C6 C7 1.433(2) . ?
C7 C8 1.392(2) . ?
C8 C9 1.387(2) . ?
C9 C10 1.432(2) . ?
C9 C14 1.442(2) . ?
C10 C11 1.359(3) . ?
C11 C12 1.417(3) . ?
C12 C13 1.360(2) . ?
C13 C14 1.438(2) . ?
C15 C16 1.529(2) . ?
C15 C17 1.529(2) . ?
C15 P1 1.8644(18) . ?
C18 C20 1.533(3) . ?
C18 C19 1.538(2) . ?
C18 P1 1.8732(18) . ?

loop_
_geom_torsion_atom_site_label_1
_geom_torsion_atom_site_label_2
_geom_torsion_atom_site_label_3
_geom_torsion_atom_site_label_4
_geom_torsion
_geom_torsion_site_symmetry_1
_geom_torsion_site_symmetry_2
_geom_torsion_site_symmetry_3
_geom_torsion_site_symmetry_4
_geom_torsion_publ_flag
C14 C1 C2 C3 -177.58(15) . . . . ?
P1 C1 C2 C3 -0.6(2) . . . . ?
C14 C1 C2 C7 2.3(2) . . . . ?
P1 C1 C2 C7 179.37(12) . . . . ?
C1 C2 C3 C4 178.15(16) . . . . ?
C7 C2 C3 C4 -1.8(2) . . . . ?
C2 C3 C4 C5 1.3(3) . . . . ?
C3 C4 C5 C6 0.1(3) . . . . ?
C4 C5 C6 C7 -0.9(3) . . . . ?
C5 C6 C7 C8 -178.89(16) . . . . ?
C5 C6 C7 C2 0.4(2) . . . . ?
C1 C2 C7 C8 0.3(2) . . . . ?
C3 C2 C7 C8 -179.77(15) . . . . ?
C1 C2 C7 C6 -179.04(15) . . . . ?
C3 C2 C7 C6 0.9(2) . . . . ?
C6 C7 C8 C9 176.87(15) . . . . ?
C2 C7 C8 C9 -2.5(2) . . . . ?
C7 C8 C9 C10 -177.14(16) . . . . ?
C7 C8 C9 C14 1.9(2) . . . . ?
C8 C9 C10 C11 177.81(17) . . . . ?
C14 C9 C10 C11 -1.2(3) . . . . ?
C9 C10 C11 C12 0.3(3) . . . . ?
C10 C11 C12 C13 1.2(3) . . . . ?
C11 C12 C13 C14 -1.7(3) . . . . ?
C2 C1 C14 C13 176.18(16) . . . . ?
P1 C1 C14 C13 -1.1(2) . . . . ?
C2 C1 C14 C9 -2.9(2) . . . . ?
P1 C1 C14 C9 179.81(12) . . . . ?
C12 C13 C14 C1 -178.43(16) . . . . ?
C12 C13 C14 C9 0.7(2) . . . . ?
C8 C9 C14 C1 0.8(2) . . . . ?
C10 C9 C14 C1 179.88(15) . . . . ?
C8 C9 C14 C13 -178.30(15) . . . . ?
C10 C9 C14 C13 0.7(2) . . . . ?
C14 C1 P1 C15 115.65(13) . . . . ?
C2 C1 P1 C15 -61.45(16) . . . . ?
C14 C1 P1 C18 -134.03(13) . . . . ?
C2 C1 P1 C18 48.87(16) . . . . ?
C16 C15 P1 C1 168.47(13) . . . . ?
C17 C15 P1 C1 -70.26(13) . . . . ?
C16 C15 P1 C18 56.99(15) . . . . ?
C17 C15 P1 C18 178.26(12) . . . . ?
C20 C18 P1 C1 38.16(15) . . . . ?
C19 C18 P1 C1 157.60(12) . . . . ?
C20 C18 P1 C15 144.47(13) . . . . ?
C19 C18 P1 C15 -96.08(13) . . . . ?

loop_
_cod_related_entry_id
_cod_related_entry_database
_cod_related_entry_code
1 ChemSpider 30658696
